data_7213890
loop_
_publ_author_name
'Li, Huimin'
'Zhou, Jingmin'
'Shi, Wei'
'Zhang, Xuejing'
'Zhang, Zhenjie'
'Zhang, Meng'
'Cheng, Peng'

_publ_section_title
;
 Structural diversity of four new metal--organic frameworks with a curved
 tetracarboxdiimide dicarboxylic acid
;
_journal_issue 5
_journal_name_full CrystEngComm
_journal_page_first 834
_journal_paper_doi 10.1039/c3ce41805g
_journal_volume 16
_journal_year 2014
_chemical_formula_moiety 'C26 H16 Cu N2 O9'
_chemical_formula_sum 'C26 H16 Cu N2 O9'
_chemical_formula_weight 563.95
_chemical_name_systematic
;
 ? 
;
_space_group_crystal_system orthorhombic
_space_group_IT_number 72
_space_group_name_Hall '-I 2 2c'
_space_group_name_H-M_alt 'I b a m'
_symmetry_space_group_name_Hall '-I 2 2c'
_symmetry_space_group_name_H-M 'I b a m'
_atom_sites_solution_hydrogens geom
_atom_sites_solution_primary direct
_atom_sites_solution_secondary difmap
_audit_creation_method
;
  Olex2 1.2
  (compiled Apr 23 2013 17:54:37, GUI svn.r4466)
;
_cell_angle_alpha 90.00
_cell_angle_beta 90.00
_cell_angle_gamma 90.00
_cell_formula_units_Z 8
_cell_length_a 11.744(2)
_cell_length_b 19.878(4)
_cell_length_c 36.094(7)
_cell_measurement_temperature 293(2)
_cell_volume 8426(3)
_computing_molecular_graphics
;
O. V. Dolomanov, L. J. Bourhis, R. J. Gildea, J. A. K. Howard and H. Puschmann,
OLEX2: a complete structure solution, refinement and analysis program.
J. Appl. Cryst. (2009). 42, 339-341.
;
_computing_publication_material
;
O. V. Dolomanov, L. J. Bourhis, R. J. Gildea, J. A. K. Howard and H. Puschmann,
OLEX2: a complete structure solution, refinement and analysis program.
J. Appl. Cryst. (2009). 42, 339-341.
;
_computing_structure_refinement
;
XL, G.M. Sheldrick, Acta Cryst.
(2008). A64, 112-122
;
_computing_structure_solution 'SHELXS-97 (Sheldrick, 1990)'
_diffrn_ambient_temperature 293(2)
_diffrn_measured_fraction_theta_full 0.980
_diffrn_measured_fraction_theta_max 0.980
_diffrn_measurement_device_type 'Bruker P4'
_diffrn_measurement_method '\w scans'
_diffrn_radiation_monochromator graphite
_diffrn_radiation_type MoK\a
_diffrn_radiation_wavelength 0.71073
_diffrn_reflns_av_R_equivalents 0.0954
_diffrn_reflns_av_unetI/netI 0.0557
_diffrn_reflns_limit_h_max 13
_diffrn_reflns_limit_h_min -12
_diffrn_reflns_limit_k_max 22
_diffrn_reflns_limit_k_min -23
_diffrn_reflns_limit_l_max 30
_diffrn_reflns_limit_l_min -42
_diffrn_reflns_number 26474
_diffrn_reflns_theta_full 25.00
_diffrn_reflns_theta_max 25.00
_diffrn_reflns_theta_min 2.01
_diffrn_source 'fine-focus sealed tube'
_exptl_absorpt_coefficient_mu 0.553
_exptl_absorpt_correction_type none
_exptl_crystal_density_diffrn 0.889
_exptl_crystal_density_method 'not measured'
_exptl_crystal_F_000 2296
_platon_squeeze_details ' ?'
_refine_diff_density_max 0.535
_refine_diff_density_min -0.348
_refine_diff_density_rms 0.053
_refine_ls_extinction_method none
_refine_ls_goodness_of_fit_ref 1.044
_refine_ls_hydrogen_treatment mixed
_refine_ls_matrix_type full
_refine_ls_number_parameters 175
_refine_ls_number_reflns 3706
_refine_ls_number_restraints 0
_refine_ls_restrained_S_all 1.044
_refine_ls_R_factor_all 0.1248
_refine_ls_R_factor_gt 0.0793
_refine_ls_shift/su_max 0.000
_refine_ls_shift/su_mean 0.000
_refine_ls_structure_factor_coef Fsqd
_refine_ls_weighting_details 'calc w=1/[\s^2^(Fo^2^)+(0.1251P)^2^+2.1191P] where P=(Fo^2^+2Fc^2^)/3'
_refine_ls_weighting_scheme calc
_refine_ls_wR_factor_gt 0.2195
_refine_ls_wR_factor_ref 0.2488
_reflns_number_gt 2145
_reflns_number_total 3706
_reflns_threshold_expression >2sigma(I)
_cod_data_source_file c3ce41805g.txt
_cod_data_source_block 2
_cod_database_code 7213890

loop_
_space_group_symop_id
_space_group_symop_operation_xyz
1 'x, y, z'
2 '-x, -y, z'
3 'x, -y, -z+1/2'
4 '-x, y, -z+1/2'
5 'x+1/2, y+1/2, z+1/2'
6 '-x+1/2, -y+1/2, z+1/2'
7 'x+1/2, -y+1/2, -z+1'
8 '-x+1/2, y+1/2, -z+1'
9 '-x, -y, -z'
10 'x, y, -z'
11 '-x, y, z-1/2'
12 'x, -y, z-1/2'
13 '-x+1/2, -y+1/2, -z+1/2'
14 'x+1/2, y+1/2, -z+1/2'
15 '-x+1/2, y+1/2, z'
16 'x+1/2, -y+1/2, z'

loop_
_atom_site_label
_atom_site_type_symbol
_atom_site_fract_x
_atom_site_fract_y
_atom_site_fract_z
_atom_site_U_iso_or_equiv
_atom_site_adp_type
_atom_site_occupancy
_atom_site_symmetry_multiplicity
_atom_site_calc_flag
_atom_site_refinement_flags
Cu1 Cu 1.07068(8) 0.55226(5) 0.0000 0.0968(5) Uani 1 2 d S
O1 O 0.9706(4) 0.5865(2) 0.03838(10) 0.1122(14) Uani 1 1 d .
O2 O 0.8482(4) 0.4999(2) 0.03816(9) 0.1203(14) Uani 1 1 d .
O4 O 0.7930(5) 0.6639(2) 0.21357(12) 0.1230(15) Uani 1 1 d .
O5 O 0.4685(6) 0.6773(4) 0.14821(17) 0.218(4) Uani 1 1 d .
O100 O 1.1840(5) 0.6360(3) 0.0000 0.1152(17) Uani 1 2 d S
N1 N 0.6433(5) 0.6621(3) 0.17298(13) 0.130(2) Uani 1 1 d .
C1 C 0.8849(7) 0.5558(4) 0.04992(15) 0.113(2) Uani 1 1 d .
C2 C 0.8169(7) 0.5869(4) 0.08201(16) 0.123(2) Uani 1 1 d .
C3 C 0.7154(7) 0.5578(4) 0.09172(19) 0.141(3) Uani 1 1 d .
H3 H 0.6843 0.5220 0.0786 0.169 Uiso 1 1 calc R
C4 C 0.6596(7) 0.5868(5) 0.1239(2) 0.162(3) Uani 1 1 d .
H4 H 0.5910 0.5686 0.1320 0.195 Uiso 1 1 calc R
C5 C 0.7036(8) 0.6381(4) 0.14192(16) 0.132(3) Uani 1 1 d .
C6 C 0.8037(8) 0.6664(4) 0.12972(17) 0.141(3) Uani 1 1 d .
H6 H 0.8331 0.7034 0.1422 0.169 Uiso 1 1 calc R
C7 C 0.8607(7) 0.6420(4) 0.10019(16) 0.127(2) Uani 1 1 d .
H7 H 0.9280 0.6619 0.0923 0.152 Uiso 1 1 calc R
C8 C 0.5273(9) 0.6807(4) 0.17361(18) 0.148(3) Uani 1 1 d .
C9 C 0.4992(8) 0.7099(3) 0.21020(17) 0.129(3) Uani 1 1 d .
H9 H 0.4736 0.7564 0.2069 0.155 Uiso 1 1 calc R
C10 C 0.6049(7) 0.7098(3) 0.23083(16) 0.119(2) Uani 1 1 d .
H10 H 0.6269 0.7563 0.2362 0.142 Uiso 1 1 calc R
C11 C 0.4077(6) 0.6705(3) 0.23188(15) 0.116(2) Uani 1 1 d .
H11 H 0.3354 0.6691 0.2183 0.139 Uiso 1 1 calc R
C12 C 0.4491(6) 0.6021(3) 0.24021(17) 0.124(3) Uani 1 1 d .
H12 H 0.4111 0.5632 0.2331 0.148 Uiso 1 1 calc R
C13 C 0.6946(9) 0.6778(3) 0.20608(18) 0.125(3) Uani 1 1 d .

loop_
_atom_site_aniso_label
_atom_site_aniso_U_11
_atom_site_aniso_U_22
_atom_site_aniso_U_33
_atom_site_aniso_U_23
_atom_site_aniso_U_13
_atom_site_aniso_U_12
Cu1 0.1137(9) 0.1375(8) 0.0393(5) 0.000 0.000 0.0595(6)
O1 0.129(4) 0.150(3) 0.057(2) -0.012(2) 0.020(2) 0.052(3)
O2 0.134(3) 0.167(4) 0.059(2) -0.012(2) 0.024(2) 0.062(3)
O4 0.165(5) 0.128(3) 0.076(3) -0.010(2) 0.031(3) 0.016(3)
O5 0.169(6) 0.397(10) 0.089(4) -0.013(5) 0.049(4) 0.137(6)
O100 0.130(5) 0.124(4) 0.091(4) 0.000 0.000 0.029(3)
N1 0.140(5) 0.177(5) 0.073(3) 0.007(3) 0.049(3) 0.069(4)
C1 0.144(6) 0.146(6) 0.049(3) -0.025(3) -0.001(4) 0.074(5)
C2 0.139(6) 0.163(5) 0.068(3) 0.002(4) 0.032(4) 0.066(5)
C3 0.127(6) 0.203(7) 0.093(4) -0.046(4) 0.037(4) 0.030(5)
C4 0.123(6) 0.261(9) 0.104(5) -0.017(6) 0.057(5) 0.048(6)
C5 0.174(8) 0.158(5) 0.063(3) -0.036(4) 0.024(4) 0.046(5)
C6 0.176(8) 0.157(5) 0.091(4) -0.011(4) 0.066(5) 0.041(5)
C7 0.139(6) 0.169(6) 0.072(4) -0.020(4) 0.024(4) 0.054(5)
C8 0.187(9) 0.201(7) 0.054(3) 0.000(4) 0.030(4) 0.066(6)
C9 0.158(6) 0.150(5) 0.079(4) 0.030(4) 0.074(4) 0.056(5)
C10 0.178(7) 0.095(3) 0.083(4) 0.006(3) 0.083(5) 0.017(4)
C11 0.155(6) 0.123(4) 0.070(3) -0.012(3) 0.039(4) 0.026(4)
C12 0.183(8) 0.103(4) 0.085(5) -0.009(3) 0.030(4) -0.002(4)
C13 0.191(8) 0.115(4) 0.068(4) 0.008(3) 0.044(5) 0.024(5)

loop_
_atom_type_symbol
_atom_type_description
_atom_type_scat_dispersion_real
_atom_type_scat_dispersion_imag
_atom_type_scat_source
C C 0.0033 0.0016 'International Tables Vol C Tables 4.2.6.8 and 6.1.1.4'
H H 0.0000 0.0000 'International Tables Vol C Tables 4.2.6.8 and 6.1.1.4'
Cu Cu 0.3201 1.2651 'International Tables Vol C Tables 4.2.6.8 and 6.1.1.4'
N N 0.0061 0.0033 'International Tables Vol C Tables 4.2.6.8 and 6.1.1.4'
O O 0.0106 0.0060 'International Tables Vol C Tables 4.2.6.8 and 6.1.1.4'

loop_
_geom_angle_atom_site_label_1
_geom_angle_atom_site_label_2
_geom_angle_atom_site_label_3
_geom_angle
_geom_angle_site_symmetry_1
_geom_angle_site_symmetry_3
O1 Cu1 Cu1 84.04(17) . 9_765
O1 Cu1 Cu1 84.04(17) 10 9_765
O1 Cu1 O1 91.1(2) 10 .
O1 Cu1 O2 88.77(16) . 2_765
O1 Cu1 O2 88.77(16) 10 9_765
O1 Cu1 O2 167.7(2) . 9_765
O1 Cu1 O2 167.7(2) 10 2_765
O1 Cu1 O100 95.99(19) . .
O1 Cu1 O100 95.99(19) 10 .
O2 Cu1 Cu1 83.75(16) 9_765 9_765
O2 Cu1 Cu1 83.75(16) 2_765 9_765
O2 Cu1 O2 88.7(2) 9_765 2_765
O2 Cu1 O100 96.22(19) 9_765 .
O2 Cu1 O100 96.22(19) 2_765 .
O100 Cu1 Cu1 179.96(15) . 9_765
C1 O1 Cu1 123.7(4) . .
C1 O2 Cu1 122.1(4) . 9_765
C5 N1 C8 125.9(6) . .
C13 N1 C5 123.3(7) . .
C13 N1 C8 110.4(6) . .
O1 C1 O2 126.3(5) . .
O1 C1 C2 118.3(7) . .
O2 C1 C2 115.4(8) . .
C3 C2 C1 118.4(8) . .
C3 C2 C7 122.6(6) . .
C7 C2 C1 119.0(8) . .
C2 C3 H3 122.3 . .
C2 C3 C4 115.4(7) . .
C4 C3 H3 122.3 . .
C3 C4 H4 119.2 . .
C5 C4 C3 121.7(8) . .
C5 C4 H4 119.2 . .
C4 C5 N1 117.2(8) . .
C4 C5 C6 119.6(6) . .
C6 C5 N1 123.1(7) . .
C5 C6 H6 119.0 . .
C7 C6 C5 122.0(8) . .
C7 C6 H6 119.0 . .
C2 C7 H7 120.7 . .
C6 C7 C2 118.6(8) . .
C6 C7 H7 120.7 . .
O5 C8 N1 123.4(6) . .
O5 C8 C9 127.0(8) . .
N1 C8 C9 109.4(7) . .
C8 C9 H9 109.1 . .
C8 C9 C11 114.2(7) . .
C10 C9 C8 105.5(6) . .
C10 C9 H9 109.1 . .
C10 C9 C11 109.6(5) . .
C11 C9 H9 109.1 . .
C9 C10 H10 109.1 . .
C9 C10 C11 111.3(6) . 4_655
C9 C10 C13 107.0(6) . .
C11 C10 H10 109.1 4_655 .
C13 C10 H10 109.1 . .
C13 C10 C11 111.3(5) . 4_655
C9 C11 C10 104.4(5) . 4_655
C9 C11 H11 111.3 . .
C10 C11 H11 111.3 4_655 .
C12 C11 C9 109.9(5) . .
C12 C11 C10 108.4(5) . 4_655
C12 C11 H11 111.3 . .
C11 C12 H12 123.6 . .
C12 C12 C11 112.8(4) 4_655 .
C12 C12 H12 123.6 4_655 .
O4 C13 N1 123.8(6) . .
O4 C13 C10 128.4(7) . .
N1 C13 C10 107.6(8) . .

loop_
_geom_bond_atom_site_label_1
_geom_bond_atom_site_label_2
_geom_bond_distance
_geom_bond_site_symmetry_2
Cu1 Cu1 2.660(2) 9_765
Cu1 O1 1.940(4) .
Cu1 O1 1.940(4) 10
Cu1 O2 1.969(4) 2_765
Cu1 O2 1.969(4) 9_765
Cu1 O100 2.131(6) .
O1 C1 1.249(9) .
O2 Cu1 1.969(4) 9_765
O2 C1 1.267(8) .
O4 C13 1.218(9) .
O5 C8 1.150(9) .
N1 C5 1.409(7) .
N1 C8 1.412(11) .
N1 C13 1.374(9) .
C1 C2 1.536(8) .
C2 C3 1.371(10) .
C2 C7 1.376(10) .
C3 H3 0.9300 .
C3 C4 1.453(8) .
C4 H4 0.9300 .
C4 C5 1.316(11) .
C5 C6 1.375(10) .
C6 H6 0.9300 .
C6 C7 1.348(8) .
C7 H7 0.9300 .
C8 C9 1.479(8) .
C9 H9 0.9800 .
C9 C10 1.447(10) .
C9 C11 1.543(9) .
C10 H10 0.9800 .
C10 C11 1.563(7) 4_655
C10 C13 1.520(9) .
C11 C10 1.563(7) 4_655
C11 H11 0.9800 .
C11 C12 1.474(8) .
C12 C12 1.389(13) 4_655
C12 H12 0.9300 .

loop_
_geom_torsion_atom_site_label_1
_geom_torsion_atom_site_label_2
_geom_torsion_atom_site_label_3
_geom_torsion_atom_site_label_4
_geom_torsion
_geom_torsion_site_symmetry_1
_geom_torsion_site_symmetry_4
Cu1 Cu1 O1 C1 -0.1(5) 9_765 .
Cu1 O1 C1 O2 -2.1(9) . .
Cu1 O1 C1 C2 176.5(4) . .
Cu1 O2 C1 O1 3.7(9) 9_765 .
Cu1 O2 C1 C2 -175.0(3) 9_765 .
O1 Cu1 O1 C1 83.8(5) 10 .
O1 C1 C2 C3 172.1(6) . .
O1 C1 C2 C7 -8.7(9) . .
O2 Cu1 O1 C1 -5.6(10) 9_765 .
O2 Cu1 O1 C1 -83.9(5) 2_765 .
O2 C1 C2 C3 -9.1(9) . .
O2 C1 C2 C7 170.0(6) . .
O5 C8 C9 C10 -173.1(10) . .
O5 C8 C9 C11 66.5(12) . .
O100 Cu1 O1 C1 179.9(5) . .
N1 C5 C6 C7 179.1(6) . .
N1 C8 C9 C10 1.9(8) . .
N1 C8 C9 C11 -118.5(8) . .
C1 C2 C3 C4 175.8(6) . .
C1 C2 C7 C6 -176.1(6) . .
C2 C3 C4 C5 1.0(12) . .
C3 C2 C7 C6 3.0(11) . .
C3 C4 C5 N1 -179.5(6) . .
C3 C4 C5 C6 1.4(13) . .
C4 C5 C6 C7 -1.8(12) . .
C5 N1 C8 O5 1.1(15) . .
C5 N1 C8 C9 -174.1(7) . .
C5 N1 C13 O4 -10.7(11) . .
C5 N1 C13 C10 173.1(6) . .
C5 C6 C7 C2 -0.4(11) . .
C7 C2 C3 C4 -3.3(11) . .
C8 N1 C5 C4 -52.8(11) . .
C8 N1 C5 C6 126.4(9) . .
C8 N1 C13 O4 176.1(7) . .
C8 N1 C13 C10 0.0(8) . .
C8 C9 C10 C11 -123.6(5) . 4_655
C8 C9 C10 C13 -1.9(7) . .
C8 C9 C11 C10 178.9(7) . 4_655
C8 C9 C11 C12 62.8(8) . .
C9 C10 C13 O4 -174.7(7) . .
C9 C10 C13 N1 1.3(7) . .
C9 C11 C12 C12 56.8(9) . 4_655
C10 C9 C11 C10 60.8(6) . 4_655
C10 C9 C11 C12 -55.3(7) . .
C10 C11 C12 C12 -56.7(9) 4_655 4_655
C11 C9 C10 C11 -0.2(6) . 4_655
C11 C9 C10 C13 121.5(5) . .
C11 C10 C13 O4 -52.9(10) 4_655 .
C11 C10 C13 N1 123.0(6) 4_655 .
C13 N1 C5 C4 135.2(8) . .
C13 N1 C5 C6 -45.7(10) . .
C13 N1 C8 O5 174.0(10) . .
C13 N1 C8 C9 -1.2(9) . .

loop_
_platon_squeeze_void_nr
_platon_squeeze_void_average_x
_platon_squeeze_void_average_y
_platon_squeeze_void_average_z
_platon_squeeze_void_volume
_platon_squeeze_void_count_electrons
1 -0.065 0.020 -0.005 4889.5 1184.6
